data_7015777
loop_
_publ_author_name
'Liu, Zhi-hong'
'Xu, Yan-Chao'
'Xie, Ling-Zhi'
'Sun, Hong-Mei'
'Shen, Qi'
'Zhang, Yong'

_publ_section_title
;
 Controlled synthesis of nickel(II) dihalides bearing two different or
 identical N-heterocyclic carbene ligands and the influence of carbene
 ligands on their structures and catalysis.
;
_journal_issue 17
_journal_name_full 'Dalton transactions (Cambridge, England : 2003)'
_journal_page_first 4697
_journal_page_last 4706
_journal_paper_doi 10.1039/c1dt10077g
_journal_volume 40
_journal_year 2011
_chemical_formula_moiety 'C18 H32 Br2 N4 Ni'
_chemical_formula_sum 'C18 H32 Br2 N4 Ni'
_chemical_formula_weight 523.01
_chemical_name_systematic
;
?
;
_space_group_IT_number 14
_symmetry_cell_setting monoclinic
_symmetry_Int_Tables_number 14
_symmetry_space_group_name_Hall '-P 2ybc'
_symmetry_space_group_name_H-M 'P 1 21/c 1'
_atom_sites_solution_hydrogens geom
_atom_sites_solution_primary direct
_atom_sites_solution_secondary difmap
_audit_creation_method SHELXL-97
_cell_angle_alpha 90.00
_cell_angle_beta 110.525(5)
_cell_angle_gamma 90.00
_cell_formula_units_Z 4
_cell_length_a 16.474(4)
_cell_length_b 8.907(2)
_cell_length_c 16.744(4)
_cell_measurement_reflns_used 9267
_cell_measurement_temperature 193(2)
_cell_measurement_theta_max 27.5
_cell_measurement_theta_min 3.1
_cell_volume 2300.9(9)
_computing_cell_refinement CrystalClear
_computing_data_collection CrystalClear
_computing_data_reduction CrystalStructure
_computing_structure_refinement 'SHELXL-97 (Sheldrick, 1997)'
_computing_structure_solution 'SHELXS-97 (Sheldrick, 1990)'
_diffrn_ambient_temperature 193(2)
_diffrn_detector_area_resol_mean 7.31
_diffrn_measured_fraction_theta_full 0.997
_diffrn_measured_fraction_theta_max 0.997
_diffrn_measurement_device_type 'Rigaku Mercury'
_diffrn_measurement_method \w
_diffrn_radiation_monochromator graphite
_diffrn_radiation_source 'fine-focus sealed tube'
_diffrn_radiation_type MoK\a
_diffrn_radiation_wavelength 0.71070
_diffrn_reflns_av_R_equivalents 0.0407
_diffrn_reflns_av_sigmaI/netI 0.0325
_diffrn_reflns_limit_h_max 21
_diffrn_reflns_limit_h_min -17
_diffrn_reflns_limit_k_max 11
_diffrn_reflns_limit_k_min -11
_diffrn_reflns_limit_l_max 21
_diffrn_reflns_limit_l_min -20
_diffrn_reflns_number 25167
_diffrn_reflns_theta_full 27.48
_diffrn_reflns_theta_max 27.48
_diffrn_reflns_theta_min 3.14
_exptl_absorpt_coefficient_mu 4.324
_exptl_absorpt_correction_T_max 0.6717
_exptl_absorpt_correction_T_min 0.2464
_exptl_absorpt_correction_type multi-scan
_exptl_absorpt_process_details 'Jacobson, R. (1998) Private communication'
_exptl_crystal_colour red
_exptl_crystal_density_diffrn 1.510
_exptl_crystal_density_method 'not measured'
_exptl_crystal_description block
_exptl_crystal_F_000 1064
_exptl_crystal_size_max 0.45
_exptl_crystal_size_mid 0.30
_exptl_crystal_size_min 0.10
_refine_diff_density_max 1.738
_refine_diff_density_min -1.713
_refine_diff_density_rms 0.136
_refine_ls_extinction_method none
_refine_ls_goodness_of_fit_ref 1.113
_refine_ls_hydrogen_treatment constr
_refine_ls_matrix_type full
_refine_ls_number_parameters 238
_refine_ls_number_reflns 5273
_refine_ls_number_restraints 0
_refine_ls_restrained_S_all 1.113
_refine_ls_R_factor_all 0.0809
_refine_ls_R_factor_gt 0.0668
_refine_ls_shift/su_max 0.000
_refine_ls_shift/su_mean 0.000
_refine_ls_structure_factor_coef Fsqd
_refine_ls_weighting_details 'calc w=1/[\s^2^(Fo^2^)+(0.0980P)^2^+5.4539P] where P=(Fo^2^+2Fc^2^)/3'
_refine_ls_weighting_scheme calc
_refine_ls_wR_factor_gt 0.1804
_refine_ls_wR_factor_ref 0.1906
_reflns_number_gt 4384
_reflns_number_total 5273
_reflns_threshold_expression >2sigma(I)
_cod_data_source_file c1dt10077g.txt
_cod_data_source_block shelxl5
_cod_original_cell_volume 2301.0(10)
_cod_original_sg_symbol_Hall '-p 2ybc'
_cod_original_sg_symbol_H-M 'p 21/c'
_cod_database_code 7015777

loop_
_symmetry_equiv_pos_as_xyz
'x, y, z'
'-x, y+1/2, -z+1/2'
'-x, -y, -z'
'x, -y-1/2, z-1/2'

loop_
_atom_site_label
_atom_site_type_symbol
_atom_site_fract_x
_atom_site_fract_y
_atom_site_fract_z
_atom_site_U_iso_or_equiv
_atom_site_adp_type
_atom_site_occupancy
_atom_site_symmetry_multiplicity
_atom_site_calc_flag
_atom_site_refinement_flags
_atom_site_disorder_assembly
_atom_site_disorder_group
Br1 Br 0.41195(4) 0.64360(7) 0.38818(4) 0.0585(2) Uani 1 1 d . . .
Br2 Br 1.07235(4) 1.14230(9) 0.43250(4) 0.0592(2) Uani 1 1 d . . .
Ni1 Ni 0.5000 0.5000 0.5000 0.0296(2) Uani 1 2 d S . .
Ni2 Ni 1.0000 1.0000 0.5000 0.0241(2) Uani 1 2 d S . .
N1 N 0.4258(3) 0.2140(4) 0.4180(3) 0.0313(9) Uani 1 1 d . . .
N2 N 0.3445(2) 0.3197(5) 0.4765(3) 0.0308(9) Uani 1 1 d . . .
N3 N 0.9252(3) 0.8215(5) 0.3449(2) 0.0319(9) Uani 1 1 d . . .
N4 N 0.8445(2) 1.0107(5) 0.3445(3) 0.0325(9) Uani 1 1 d . . .
C1 C 0.4199(3) 0.3362(5) 0.4636(3) 0.0303(10) Uani 1 1 d . . .
C2 C 0.3530(3) 0.1235(6) 0.4015(4) 0.0391(12) Uani 1 1 d . . .
H2 H 0.3412 0.0325 0.3699 0.047 Uiso 1 1 calc R . .
C3 C 0.3027(3) 0.1905(6) 0.4393(3) 0.0387(12) Uani 1 1 d . . .
H3 H 0.2485 0.1552 0.4400 0.046 Uiso 1 1 calc R . .
C4 C 0.4987(3) 0.1863(6) 0.3879(3) 0.0372(11) Uani 1 1 d . . .
H4 H 0.5530 0.2187 0.4344 0.045 Uiso 1 1 calc R . .
C5 C 0.4893(6) 0.2813(11) 0.3114(5) 0.078(2) Uani 1 1 d . . .
H5A H 0.4371 0.2510 0.2642 0.117 Uiso 1 1 calc R . .
H5B H 0.5402 0.2680 0.2947 0.117 Uiso 1 1 calc R . .
H5C H 0.4844 0.3870 0.3252 0.117 Uiso 1 1 calc R . .
C6 C 0.5074(6) 0.0226(8) 0.3731(7) 0.075(2) Uani 1 1 d . . .
H6A H 0.5022 -0.0349 0.4210 0.113 Uiso 1 1 calc R . .
H6B H 0.5641 0.0034 0.3684 0.113 Uiso 1 1 calc R . .
H6C H 0.4615 -0.0080 0.3202 0.113 Uiso 1 1 calc R . .
C7 C 0.3121(3) 0.4237(7) 0.5274(3) 0.0424(12) Uani 1 1 d . . .
H7 H 0.3572 0.5021 0.5528 0.051 Uiso 1 1 calc R . .
C8 C 0.2306(4) 0.4998(7) 0.4718(4) 0.0528(15) Uani 1 1 d . . .
H8A H 0.2422 0.5546 0.4261 0.079 Uiso 1 1 calc R . .
H8B H 0.2109 0.5703 0.5061 0.079 Uiso 1 1 calc R . .
H8C H 0.1856 0.4243 0.4467 0.079 Uiso 1 1 calc R . .
C9 C 0.2972(6) 0.3378(10) 0.5994(5) 0.080(3) Uani 1 1 d . . .
H9A H 0.2481 0.2691 0.5756 0.121 Uiso 1 1 calc R . .
H9B H 0.2845 0.4087 0.6382 0.121 Uiso 1 1 calc R . .
H9C H 0.3493 0.2802 0.6307 0.121 Uiso 1 1 calc R . .
C10 C 0.9187(3) 0.9437(5) 0.3915(3) 0.0301(10) Uani 1 1 d . . .
C11 C 0.8538(4) 0.8154(6) 0.2694(3) 0.0420(12) Uani 1 1 d . . .
H11 H 0.8425 0.7405 0.2264 0.050 Uiso 1 1 calc R . .
C12 C 0.8043(4) 0.9344(7) 0.2686(3) 0.0415(12) Uani 1 1 d . . .
H12 H 0.7517 0.9615 0.2246 0.050 Uiso 1 1 calc R . .
C13 C 0.9969(4) 0.7141(6) 0.3712(3) 0.0406(12) Uani 1 1 d . . .
H13 H 1.0349 0.7389 0.4309 0.049 Uiso 1 1 calc R . .
C14 C 1.0496(5) 0.7296(11) 0.3150(5) 0.077(2) Uani 1 1 d . . .
H14A H 1.0158 0.6936 0.2576 0.115 Uiso 1 1 calc R . .
H14B H 1.1027 0.6700 0.3383 0.115 Uiso 1 1 calc R . .
H14C H 1.0647 0.8354 0.3121 0.115 Uiso 1 1 calc R . .
C15 C 0.9617(6) 0.5576(8) 0.3709(7) 0.086(3) Uani 1 1 d . . .
H15A H 0.9204 0.5576 0.4012 0.129 Uiso 1 1 calc R . .
H15B H 1.0095 0.4887 0.3994 0.129 Uiso 1 1 calc R . .
H15C H 0.9322 0.5247 0.3119 0.129 Uiso 1 1 calc R . .
C16 C 0.8110(3) 1.1486(6) 0.3705(4) 0.0410(12) Uani 1 1 d . . .
H16 H 0.8553 1.1868 0.4243 0.049 Uiso 1 1 calc R . .
C17 C 0.7951(5) 1.2664(7) 0.3034(5) 0.0636(18) Uani 1 1 d . . .
H17A H 0.8463 1.2761 0.2869 0.095 Uiso 1 1 calc R . .
H17B H 0.7835 1.3626 0.3258 0.095 Uiso 1 1 calc R . .
H17C H 0.7450 1.2380 0.2535 0.095 Uiso 1 1 calc R . .
C18 C 0.7298(5) 1.1140(9) 0.3874(7) 0.078(2) Uani 1 1 d . . .
H18A H 0.6886 1.0635 0.3377 0.117 Uiso 1 1 calc R . .
H18B H 0.7041 1.2076 0.3983 0.117 Uiso 1 1 calc R . .
H18C H 0.7433 1.0484 0.4374 0.117 Uiso 1 1 calc R . .

loop_
_atom_site_aniso_label
_atom_site_aniso_U_11
_atom_site_aniso_U_22
_atom_site_aniso_U_33
_atom_site_aniso_U_23
_atom_site_aniso_U_13
_atom_site_aniso_U_12
Br1 0.0490(4) 0.0461(4) 0.0582(4) 0.0116(3) -0.0088(3) -0.0095(3)
Br2 0.0462(4) 0.0799(5) 0.0491(4) 0.0074(3) 0.0138(3) -0.0220(3)
Ni1 0.0225(4) 0.0255(4) 0.0327(5) -0.0027(3) -0.0005(3) -0.0040(3)
Ni2 0.0169(4) 0.0312(4) 0.0217(4) -0.0048(3) 0.0035(3) -0.0028(3)
N1 0.0260(19) 0.030(2) 0.034(2) -0.0075(17) 0.0056(16) -0.0083(16)
N2 0.0207(19) 0.033(2) 0.033(2) -0.0054(16) 0.0019(16) -0.0033(15)
N3 0.029(2) 0.034(2) 0.0251(19) -0.0076(16) 0.0000(16) 0.0042(16)
N4 0.0195(18) 0.044(2) 0.0269(19) -0.0058(17) -0.0002(15) 0.0033(16)
C1 0.026(2) 0.027(2) 0.029(2) -0.0010(18) -0.0009(18) 0.0031(17)
C2 0.031(3) 0.038(3) 0.046(3) -0.010(2) 0.010(2) -0.013(2)
C3 0.030(3) 0.038(3) 0.045(3) -0.002(2) 0.009(2) -0.011(2)
C4 0.033(3) 0.039(3) 0.041(3) -0.006(2) 0.014(2) -0.006(2)
C5 0.085(6) 0.103(6) 0.060(4) 0.017(4) 0.042(4) 0.022(5)
C6 0.074(5) 0.047(4) 0.128(7) -0.019(4) 0.063(5) -0.004(3)
C7 0.031(3) 0.050(3) 0.040(3) -0.013(2) 0.004(2) 0.006(2)
C8 0.044(3) 0.053(4) 0.057(4) -0.002(3) 0.013(3) 0.012(3)
C9 0.103(7) 0.096(6) 0.048(4) 0.011(4) 0.035(4) 0.042(5)
C10 0.024(2) 0.032(2) 0.032(2) -0.0044(19) 0.0078(19) -0.0050(18)
C11 0.038(3) 0.042(3) 0.031(3) -0.014(2) -0.007(2) -0.002(2)
C12 0.032(3) 0.050(3) 0.032(3) -0.006(2) -0.001(2) -0.001(2)
C13 0.041(3) 0.038(3) 0.034(3) -0.004(2) 0.002(2) 0.013(2)
C14 0.071(5) 0.107(6) 0.056(4) 0.015(4) 0.027(4) 0.048(5)
C15 0.073(5) 0.038(4) 0.127(8) 0.006(4) 0.010(5) 0.010(4)
C16 0.029(3) 0.050(3) 0.042(3) -0.009(2) 0.010(2) 0.005(2)
C17 0.081(5) 0.037(3) 0.075(5) -0.005(3) 0.030(4) -0.001(3)
C18 0.069(5) 0.064(5) 0.124(7) 0.001(5) 0.064(5) 0.012(4)

loop_
_atom_type_symbol
_atom_type_description
_atom_type_scat_dispersion_real
_atom_type_scat_dispersion_imag
_atom_type_scat_source
C C 0.0033 0.0016 'International Tables Vol C Tables 4.2.6.8 and 6.1.1.4'
H H 0.0000 0.0000 'International Tables Vol C Tables 4.2.6.8 and 6.1.1.4'
Br Br -0.2901 2.4595 'International Tables Vol C Tables 4.2.6.8 and 6.1.1.4'
N N 0.0061 0.0033 'International Tables Vol C Tables 4.2.6.8 and 6.1.1.4'
Ni Ni 0.3393 1.1124 'International Tables Vol C Tables 4.2.6.8 and 6.1.1.4'

loop_
_geom_angle_atom_site_label_1
_geom_angle_atom_site_label_2
_geom_angle_atom_site_label_3
_geom_angle
_geom_angle_site_symmetry_1
_geom_angle_site_symmetry_3
_geom_angle_publ_flag
C1 Ni1 C1 180.0 3_666 . ?
C1 Ni1 Br1 89.82(14) 3_666 3_666 ?
C1 Ni1 Br1 90.18(14) . 3_666 ?
C1 Ni1 Br1 90.18(14) 3_666 . ?
C1 Ni1 Br1 89.82(14) . . ?
Br1 Ni1 Br1 180.0 3_666 . ?
C10 Ni2 C10 180.000(1) 3_776 . ?
C10 Ni2 Br2 90.67(14) 3_776 . ?
C10 Ni2 Br2 89.33(14) . . ?
C10 Ni2 Br2 89.33(14) 3_776 3_776 ?
C10 Ni2 Br2 90.67(14) . 3_776 ?
Br2 Ni2 Br2 180.0 . 3_776 ?
C1 N1 C2 110.5(4) . . ?
C1 N1 C4 123.7(4) . . ?
C2 N1 C4 125.7(4) . . ?
C1 N2 C3 111.4(4) . . ?
C1 N2 C7 124.5(4) . . ?
C3 N2 C7 124.1(4) . . ?
C10 N3 C11 109.8(4) . . ?
C10 N3 C13 124.4(4) . . ?
C11 N3 C13 125.7(4) . . ?
C10 N4 C12 111.3(4) . . ?
C10 N4 C16 123.9(4) . . ?
C12 N4 C16 124.8(4) . . ?
N2 C1 N1 104.9(4) . . ?
N2 C1 Ni1 127.2(4) . . ?
N1 C1 Ni1 127.8(4) . . ?
C3 C2 N1 106.3(4) . . ?
C3 C2 H2 126.9 . . ?
N1 C2 H2 126.9 . . ?
C2 C3 N2 106.9(4) . . ?
C2 C3 H3 126.5 . . ?
N2 C3 H3 126.5 . . ?
N1 C4 C6 110.9(5) . . ?
N1 C4 C5 110.1(5) . . ?
C6 C4 C5 113.4(6) . . ?
N1 C4 H4 107.4 . . ?
C6 C4 H4 107.4 . . ?
C5 C4 H4 107.4 . . ?
C4 C5 H5A 109.5 . . ?
C4 C5 H5B 109.5 . . ?
H5A C5 H5B 109.5 . . ?
C4 C5 H5C 109.5 . . ?
H5A C5 H5C 109.5 . . ?
H5B C5 H5C 109.5 . . ?
C4 C6 H6A 109.5 . . ?
C4 C6 H6B 109.5 . . ?
H6A C6 H6B 109.5 . . ?
C4 C6 H6C 109.5 . . ?
H6A C6 H6C 109.5 . . ?
H6B C6 H6C 109.5 . . ?
N2 C7 C8 110.5(5) . . ?
N2 C7 C9 109.5(5) . . ?
C8 C7 C9 111.3(6) . . ?
N2 C7 H7 108.5 . . ?
C8 C7 H7 108.5 . . ?
C9 C7 H7 108.5 . . ?
C7 C8 H8A 109.5 . . ?
C7 C8 H8B 109.5 . . ?
H8A C8 H8B 109.5 . . ?
C7 C8 H8C 109.5 . . ?
H8A C8 H8C 109.5 . . ?
H8B C8 H8C 109.5 . . ?
C7 C9 H9A 109.5 . . ?
C7 C9 H9B 109.5 . . ?
H9A C9 H9B 109.5 . . ?
C7 C9 H9C 109.5 . . ?
H9A C9 H9C 109.5 . . ?
H9B C9 H9C 109.5 . . ?
N4 C10 N3 105.0(4) . . ?
N4 C10 Ni2 129.2(4) . . ?
N3 C10 Ni2 125.8(4) . . ?
C12 C11 N3 107.2(4) . . ?
C12 C11 H11 126.4 . . ?
N3 C11 H11 126.4 . . ?
C11 C12 N4 106.7(4) . . ?
C11 C12 H12 126.7 . . ?
N4 C12 H12 126.7 . . ?
N3 C13 C14 109.6(5) . . ?
N3 C13 C15 109.5(5) . . ?
C14 C13 C15 113.0(7) . . ?
N3 C13 H13 108.2 . . ?
C14 C13 H13 108.2 . . ?
C15 C13 H13 108.2 . . ?
C13 C14 H14A 109.5 . . ?
C13 C14 H14B 109.5 . . ?
H14A C14 H14B 109.5 . . ?
C13 C14 H14C 109.5 . . ?
H14A C14 H14C 109.5 . . ?
H14B C14 H14C 109.5 . . ?
C13 C15 H15A 109.5 . . ?
C13 C15 H15B 109.5 . . ?
H15A C15 H15B 109.5 . . ?
C13 C15 H15C 109.5 . . ?
H15A C15 H15C 109.5 . . ?
H15B C15 H15C 109.5 . . ?
N4 C16 C17 110.4(5) . . ?
N4 C16 C18 109.7(5) . . ?
C17 C16 C18 110.8(6) . . ?
N4 C16 H16 108.6 . . ?
C17 C16 H16 108.6 . . ?
C18 C16 H16 108.6 . . ?
C16 C17 H17A 109.5 . . ?
C16 C17 H17B 109.5 . . ?
H17A C17 H17B 109.5 . . ?
C16 C17 H17C 109.5 . . ?
H17A C17 H17C 109.5 . . ?
H17B C17 H17C 109.5 . . ?
C16 C18 H18A 109.5 . . ?
C16 C18 H18B 109.5 . . ?
H18A C18 H18B 109.5 . . ?
C16 C18 H18C 109.5 . . ?
H18A C18 H18C 109.5 . . ?
H18B C18 H18C 109.5 . . ?

loop_
_geom_bond_atom_site_label_1
_geom_bond_atom_site_label_2
_geom_bond_distance
_geom_bond_site_symmetry_2
_geom_bond_publ_flag
Br1 Ni1 2.3111(7) . ?
Br2 Ni2 2.2911(7) . ?
Ni1 C1 1.918(5) 3_666 ?
Ni1 C1 1.918(5) . ?
Ni1 Br1 2.3111(7) 3_666 ?
Ni2 C10 1.908(5) 3_776 ?
Ni2 C10 1.908(5) . ?
Ni2 Br2 2.2911(7) 3_776 ?
N1 C1 1.353(6) . ?
N1 C2 1.390(6) . ?
N1 C4 1.476(7) . ?
N2 C1 1.341(7) . ?
N2 C3 1.373(6) . ?
N2 C7 1.480(7) . ?
N3 C10 1.365(6) . ?
N3 C11 1.394(6) . ?
N3 C13 1.463(6) . ?
N4 C10 1.341(6) . ?
N4 C12 1.389(6) . ?
N4 C16 1.473(7) . ?
C2 C3 1.346(8) . ?
C2 H2 0.9500 . ?
C3 H3 0.9500 . ?
C4 C6 1.494(8) . ?
C4 C5 1.497(9) . ?
C4 H4 1.0000 . ?
C5 H5A 0.9800 . ?
C5 H5B 0.9800 . ?
C5 H5C 0.9800 . ?
C6 H6A 0.9800 . ?
C6 H6B 0.9800 . ?
C6 H6C 0.9800 . ?
C7 C8 1.501(8) . ?
C7 C9 1.517(10) . ?
C7 H7 1.0000 . ?
C8 H8A 0.9800 . ?
C8 H8B 0.9800 . ?
C8 H8C 0.9800 . ?
C9 H9A 0.9800 . ?
C9 H9B 0.9800 . ?
C9 H9C 0.9800 . ?
C11 C12 1.335(8) . ?
C11 H11 0.9500 . ?
C12 H12 0.9500 . ?
C13 C14 1.494(9) . ?
C13 C15 1.510(10) . ?
C13 H13 1.0000 . ?
C14 H14A 0.9800 . ?
C14 H14B 0.9800 . ?
C14 H14C 0.9800 . ?
C15 H15A 0.9800 . ?
C15 H15B 0.9800 . ?
C15 H15C 0.9800 . ?
C16 C17 1.492(9) . ?
C16 C18 1.493(9) . ?
C16 H16 1.0000 . ?
C17 H17A 0.9800 . ?
C17 H17B 0.9800 . ?
C17 H17C 0.9800 . ?
C18 H18A 0.9800 . ?
C18 H18B 0.9800 . ?
C18 H18C 0.9800 . ?

loop_
_geom_torsion_atom_site_label_1
_geom_torsion_atom_site_label_2
_geom_torsion_atom_site_label_3
_geom_torsion_atom_site_label_4
_geom_torsion
_geom_torsion_site_symmetry_1
_geom_torsion_site_symmetry_2
_geom_torsion_site_symmetry_3
_geom_torsion_site_symmetry_4
_geom_torsion_publ_flag
C3 N2 C1 N1 -0.6(5) . . . . ?
C7 N2 C1 N1 177.0(4) . . . . ?
C3 N2 C1 Ni1 178.2(4) . . . . ?
C7 N2 C1 Ni1 -4.2(7) . . . . ?
C2 N1 C1 N2 1.1(5) . . . . ?
C4 N1 C1 N2 179.0(4) . . . . ?
C2 N1 C1 Ni1 -177.7(4) . . . . ?
C4 N1 C1 Ni1 0.2(7) . . . . ?
C1 Ni1 C1 N2 171(100) 3_666 . . . ?
Br1 Ni1 C1 N2 101.6(4) 3_666 . . . ?
Br1 Ni1 C1 N2 -78.4(4) . . . . ?
C1 Ni1 C1 N1 -11(100) 3_666 . . . ?
Br1 Ni1 C1 N1 -79.9(4) 3_666 . . . ?
Br1 Ni1 C1 N1 100.1(4) . . . . ?
C1 N1 C2 C3 -1.2(6) . . . . ?
C4 N1 C2 C3 -179.1(5) . . . . ?
N1 C2 C3 N2 0.8(6) . . . . ?
C1 N2 C3 C2 -0.1(6) . . . . ?
C7 N2 C3 C2 -177.7(5) . . . . ?
C1 N1 C4 C6 156.2(6) . . . . ?
C2 N1 C4 C6 -26.2(8) . . . . ?
C1 N1 C4 C5 -77.5(7) . . . . ?
C2 N1 C4 C5 100.1(7) . . . . ?
C1 N2 C7 C8 115.2(6) . . . . ?
C3 N2 C7 C8 -67.5(7) . . . . ?
C1 N2 C7 C9 -121.9(6) . . . . ?
C3 N2 C7 C9 55.3(7) . . . . ?
C12 N4 C10 N3 -0.7(6) . . . . ?
C16 N4 C10 N3 179.9(5) . . . . ?
C12 N4 C10 Ni2 179.6(4) . . . . ?
C16 N4 C10 Ni2 0.2(7) . . . . ?
C11 N3 C10 N4 -0.2(6) . . . . ?
C13 N3 C10 N4 179.8(5) . . . . ?
C11 N3 C10 Ni2 179.5(4) . . . . ?
C13 N3 C10 Ni2 -0.5(7) . . . . ?
C10 Ni2 C10 N4 38(67) 3_776 . . . ?
Br2 Ni2 C10 N4 -89.8(4) . . . . ?
Br2 Ni2 C10 N4 90.2(4) 3_776 . . . ?
C10 Ni2 C10 N3 -141(67) 3_776 . . . ?
Br2 Ni2 C10 N3 90.5(4) . . . . ?
Br2 Ni2 C10 N3 -89.5(4) 3_776 . . . ?
C10 N3 C11 C12 1.0(7) . . . . ?
C13 N3 C11 C12 -178.9(5) . . . . ?
N3 C11 C12 N4 -1.4(7) . . . . ?
C10 N4 C12 C11 1.4(6) . . . . ?
C16 N4 C12 C11 -179.2(5) . . . . ?
C10 N3 C13 C14 -110.8(6) . . . . ?
C11 N3 C13 C14 69.1(8) . . . . ?
C10 N3 C13 C15 124.7(7) . . . . ?
C11 N3 C13 C15 -55.3(8) . . . . ?
C10 N4 C16 C17 124.7(6) . . . . ?
C12 N4 C16 C17 -54.6(7) . . . . ?
C10 N4 C16 C18 -112.8(6) . . . . ?
C12 N4 C16 C18 67.9(8) . . . . ?
